data_2310628
loop_
_publ_author_name
'Lindqvist, I.'
'Strandberg, B.'

_publ_section_title
;
 The crystal structure of ammonium silver dithiocyanate
;
_journal_name_full 'Acta Crystallographica (1,1948-23,1967)'
_journal_page_first 173
_journal_page_last 177
_journal_volume 10
_journal_year 1957
_chemical_formula_sum 'C2 H4 Ag N3 S2'
_chemical_name_systematic '(N H4) Ag (S C N)2'
_space_group_IT_number 14
_symmetry_space_group_name_Hall '-P 2yn'
_symmetry_space_group_name_H-M 'P 1 21/n 1'
_cell_angle_alpha 90
_cell_angle_beta 96.08
_cell_angle_gamma 90
_cell_formula_units_Z 4
_cell_length_a 4.02
_cell_length_b 23.86
_cell_length_c 7.23
_cell_volume 689.581
_citation_journal_id_ASTM ACCRA9
_cod_data_source_file Lindqvist_ACCRA9_1957_227.cif
_cod_data_source_block C2H4Ag1N3S2
_cod_original_cell_volume 689.5805
_cod_original_sg_symbol_Hall '-P 2ybc (x-z,y,z)'
_cod_original_formula_sum 'C2 H4 Ag1 N3 S2'
_cod_database_code 2310628

loop_
_symmetry_equiv_pos_as_xyz
x,y,z
-x+1/2,y+1/2,-z+1/2
-x,-y,-z
x-1/2,-y-1/2,z-1/2

loop_
_atom_site_label
_atom_site_type_symbol
_atom_site_fract_x
_atom_site_fract_y
_atom_site_fract_z
_atom_site_occupancy
_atom_site_U_iso_or_equiv
N3 N-3 0.062 0.061 0.662 1 0.0
N2 N-3 0.577 0.15 0.571 1 0.0
S2 S-2 0.397 0.2473 0.369 1 0.0
C1 C+4 0.508 0.065 0.185 1 0.0
Ag1 Ag+1 0.411 0.1987 0.04 1 0.0
S1 S-2 0.63 0.1022 0.021 1 0.0
N1 N-3 0.38 0.038 0.306 1 0.0
C2 C+4 0.517 0.192 0.508 1 0.0
